data_1530116
loop_
_publ_author_name
'Kahn, A.'
'Thery, J.'

_publ_section_title
;
 Structure of a sodium-neodymium aluminate with mixed betaalumina and
 magnetoplumbite structure
;
_journal_name_full 'Journal of Solid State Chemistry'
_journal_page_first 102
_journal_page_last 107
_journal_volume 64
_journal_year 1986
_chemical_formula_sum 'Al23 Na1.29 Nd0.9 O36.14'
_chemical_name_systematic 'Nd0.9 Na1.29 Al23 O36.14'
_space_group_IT_number 187
_symmetry_space_group_name_Hall 'P -6 2'
_symmetry_space_group_name_H-M 'P -6 m 2'
_cell_angle_alpha 90
_cell_angle_beta 90
_cell_angle_gamma 120
_cell_formula_units_Z 1
_cell_length_a 5.57
_cell_length_b 5.57
_cell_length_c 22.25699
_cell_volume 598.009
_citation_journal_id_ASTM JSSCBI
_cod_data_source_file Kahn_JSSCBI_1986_1256.cif
_cod_data_source_block Al23Na1.29Nd0.9O36.14
_cod_original_cell_volume 598.0087
_cod_database_code 1530116

loop_
_symmetry_equiv_pos_as_xyz
x,y,z
-x+y,-x,-z
-y,x-y,z
x,y,-z
-x+y,-x,z
-y,x-y,-z
-y,-x,-z
-x+y,y,z
x,x-y,-z
-y,-x,z
-x+y,y,-z
x,x-y,z

loop_
_atom_site_label
_atom_site_type_symbol
_atom_site_fract_x
_atom_site_fract_y
_atom_site_fract_z
_atom_site_occupancy
_atom_site_U_iso_or_equiv
Al3 Al+3 0.3333 0.6667 0.2284 1 0.0
O9 O-2 0.288 -0.288 0 0.38 0.0
O3 O-2 -0.4986 0.4986 0.1053 1 0.0
O10 O-2 -0.1803 0.1803 0.5 1 0.0
O8 O-2 0 0 0.5986 1 0.0
Al7 Al+3 0 0 0.2533 1 0.0
Al5 Al+3 0.3333 0.6667 0.0755 1 0.0
O4 O-2 -0.505 0.505 0.5971 1 0.0
Na1 Na+1 -0.1931 0.1931 0 0.26 0.0
O1 O-2 0.1564 -0.1564 0.2043 1 0.0
Al1 Al+3 -0.1686 0.1686 0.147 1 0.0
O6 O-2 0.3334 -0.3334 0.6907 1 0.0
Al4 Al+3 0.6667 0.3333 0.7203 1 0.0
O5 O-2 0.6667 -0.6667 0.2001 1 0.0
Nd1 Nd+2 0.3197 -0.3197 0.5 0.3 0.0
Na2 Na+1 0.9494 -0.9494 0 0.17 0.0
Al6 Al+3 0.6667 0.3333 0.5595 1 0.0
Al2 Al+3 0.1685 -0.1685 -0.639 1 0.0
Al8 Al+3 0 0 0.5086 0.5 0.0
O7 O-2 0 0 0.1104 1 0.0
O2 O-2 -0.1557 0.1557 0.6936 1 0.0
